data_7045695
loop_
_publ_author_name
'Iglesias-Sig\"uenza, Javier'
'Izquierdo, Cristina'
'D\'iez, Elena'
'Fern\'andez, Rosario'
'Lassaletta, Jos\'e M'

_publ_section_title
;
 N-Heterotricyclic cationic carbene ligands. Synthesis, reactivity and
 coordination chemistry.
;
_journal_issue 15
_journal_name_full 'Dalton transactions (Cambridge, England : 2003)'
_journal_page_first 5196
_journal_page_last 5206
_journal_paper_doi 10.1039/c8dt00213d
_journal_volume 47
_journal_year 2018
_chemical_formula_sum 'C33 H37 F6 N4 O6 Rh S2'
_chemical_formula_weight 866.70
_space_group_IT_number 14
_space_group_name_Hall '-P 2yn'
_space_group_name_H-M_alt 'P 1 21/n 1'
_symmetry_cell_setting monoclinic
_symmetry_space_group_name_Hall '-P 2yn'
_symmetry_space_group_name_H-M 'P 1 21/n 1'
_atom_sites_solution_hydrogens geom
_atom_sites_solution_primary direct
_atom_sites_solution_secondary difmap
_audit_creation_method SHELXL-97
_audit_update_record
;
2017-12-28 deposited with the CCDC.
2018-02-20 downloaded from the CCDC.
;
_cell_angle_alpha 90.00
_cell_angle_beta 100.037(2)
_cell_angle_gamma 90.00
_cell_formula_units_Z 4
_cell_length_a 13.0101(7)
_cell_length_b 11.4324(6)
_cell_length_c 24.3136(13)
_cell_measurement_reflns_used 9949
_cell_measurement_temperature 100(2)
_cell_measurement_theta_max 22.14
_cell_measurement_theta_min 2.46
_cell_volume 3561.0(3)
_computing_cell_refinement 'Bruker SAINT'
_computing_data_collection 'Bruker APEX2'
_computing_data_reduction 'Bruker SAINT'
_computing_molecular_graphics 'Bruker SHELXTL'
_computing_publication_material 'Bruker SHELXTL'
_computing_structure_refinement 'SHELXL-97 (Sheldrick, 2008)'
_computing_structure_solution 'SHELXS-97 (Sheldrick, 2008)'
_diffrn_ambient_temperature 100(2)
_diffrn_measured_fraction_theta_full 0.989
_diffrn_measured_fraction_theta_max 0.989
_diffrn_measurement_device_type 'Bruker APEX-II CCD'
_diffrn_measurement_method '\f and \w scans'
_diffrn_radiation_monochromator graphite
_diffrn_radiation_source 'fine-focus sealed tube'
_diffrn_radiation_type AgK\a
_diffrn_radiation_wavelength 0.56086
_diffrn_reflns_av_R_equivalents 0.0390
_diffrn_reflns_av_sigmaI/netI 0.0237
_diffrn_reflns_limit_h_max 17
_diffrn_reflns_limit_h_min -16
_diffrn_reflns_limit_k_max 15
_diffrn_reflns_limit_k_min -14
_diffrn_reflns_limit_l_max 32
_diffrn_reflns_limit_l_min -28
_diffrn_reflns_number 60945
_diffrn_reflns_theta_full 22.15
_diffrn_reflns_theta_max 22.15
_diffrn_reflns_theta_min 1.56
_exptl_absorpt_coefficient_mu 0.362
_exptl_absorpt_correction_T_max 0.9716
_exptl_absorpt_correction_T_min 0.8929
_exptl_absorpt_correction_type multi-scan
_exptl_absorpt_process_details
; 
 SADABS, Bruker (2006). APEX 2. Version 2.1. Bruker Analytical 
 X-ray Solutions, Madison, Wisconsin, USA. 
;
_exptl_crystal_colour yellow
_exptl_crystal_density_diffrn 1.617
_exptl_crystal_density_method 'not measured'
_exptl_crystal_description Prism
_exptl_crystal_F_000 1768
_exptl_crystal_size_max 0.32
_exptl_crystal_size_mid 0.21
_exptl_crystal_size_min 0.08
_refine_diff_density_max 1.517
_refine_diff_density_min -1.195
_refine_diff_density_rms 0.098
_refine_ls_extinction_method none
_refine_ls_goodness_of_fit_ref 1.321
_refine_ls_hydrogen_treatment mixed
_refine_ls_matrix_type full
_refine_ls_number_parameters 508
_refine_ls_number_reflns 8969
_refine_ls_number_restraints 6
_refine_ls_restrained_S_all 1.321
_refine_ls_R_factor_all 0.0507
_refine_ls_R_factor_gt 0.0424
_refine_ls_shift/su_max 0.001
_refine_ls_shift/su_mean 0.000
_refine_ls_structure_factor_coef Fsqd
_refine_ls_weighting_details 'calc w=1/[\s^2^(Fo^2^)+(0.1000P)^2^+0.1463P] where P=(Fo^2^+2Fc^2^)/3'
_refine_ls_weighting_scheme calc
_refine_ls_wR_factor_gt 0.1512
_refine_ls_wR_factor_ref 0.1619
_reflns_number_gt 7793
_reflns_number_total 8969
_reflns_threshold_expression >2sigma(I)
_cod_data_source_file c8dt00213d2.cif
_cod_data_source_block igl3416a
_cod_depositor_comments
;
The following automatic conversions were performed:

'_symmetry_cell_setting' value 'Monoclinic' changed to 'monoclinic'
according to
/home/data/users/saulius/crontab/automatic-downloads/rss-feeds/RSC/lib/dictionaries/cif_core.dic
dictionary named 'cif_core.dic' version 2.4.2 from 2011-04-26.

Automatic conversion script
Id: cif_fix_values 4973 2017-02-22 13:04:09Z antanas 

 Adding full bibliography for 7045692--7045698.cif.
;
_cod_original_sg_symbol_H-M P2(1)/n
_cod_database_code 7045695

loop_
_symmetry_equiv_pos_as_xyz
'x, y, z'
'-x+1/2, y+1/2, -z+1/2'
'-x, -y, -z'
'x-1/2, -y-1/2, z-1/2'

loop_
_atom_site_label
_atom_site_type_symbol
_atom_site_fract_x
_atom_site_fract_y
_atom_site_fract_z
_atom_site_U_iso_or_equiv
_atom_site_adp_type
_atom_site_occupancy
_atom_site_symmetry_multiplicity
_atom_site_calc_flag
_atom_site_refinement_flags
_atom_site_disorder_assembly
_atom_site_disorder_group
Rh1 Rh 0.451126(15) 0.226497(18) 0.187210(8) 0.01171(10) Uani 1 1 d . A 1
N1 N 0.24518(17) 0.28008(18) 0.09736(9) 0.0137(4) Uani 1 1 d . A 1
N2 N 0.23905(17) 0.1316(2) 0.15077(9) 0.0165(4) Uani 1 1 d . A 1
N3 N 0.14620(17) 0.1339(2) 0.11385(10) 0.0185(5) Uani 1 1 d . A 1
N4 N 0.48484(18) 0.0942(2) 0.13489(10) 0.0203(5) Uani 1 1 d . A 1
C1 C 0.3023(2) 0.2194(2) 0.14355(11) 0.0135(5) Uani 1 1 d . A 1
C2 C 0.1504(2) 0.2247(2) 0.07972(12) 0.0158(5) Uani 1 1 d . A 1
C3 C 0.0795(2) 0.2618(3) 0.03371(12) 0.0205(6) Uani 1 1 d . A 1
H3 H 0.0168 0.2227 0.0223 0.025 Uiso 1 1 calc R A 1
C4 C 0.1058(2) 0.3592(3) 0.00560(10) 0.0179(5) Uani 1 1 d . A 1
C5 C 0.0383(2) 0.4035(3) -0.04322(11) 0.0226(6) Uani 1 1 d . A 1
H5 H -0.0229 0.3637 -0.0574 0.027 Uiso 1 1 calc R A 1
C6 C 0.0627(2) 0.5014(3) -0.06848(11) 0.0252(6) Uani 1 1 d . A 1
H6 H 0.0181 0.5285 -0.1000 0.030 Uiso 1 1 calc R A 1
C7 C 0.1563(2) 0.5652(3) -0.04773(11) 0.0239(6) Uani 1 1 d . A 1
H7 H 0.1706 0.6342 -0.0652 0.029 Uiso 1 1 calc R A 1
C8 C 0.2241(2) 0.5258(3) -0.00299(11) 0.0200(5) Uani 1 1 d . A 1
H8 H 0.2851 0.5672 0.0097 0.024 Uiso 1 1 calc R A 1
C9 C 0.2024(2) 0.4203(2) 0.02522(10) 0.0163(5) Uani 1 1 d . A 1
C10 C 0.27245(19) 0.3778(2) 0.07085(10) 0.0134(5) Uani 1 1 d . A 1
C11 C 0.3744(2) 0.4345(2) 0.09049(10) 0.0137(5) Uani 1 1 d . A 1
C12 C 0.3793(2) 0.5371(2) 0.12299(10) 0.0150(5) Uani 1 1 d . A 1
C13 C 0.4751(2) 0.5937(2) 0.13744(11) 0.0174(5) Uani 1 1 d . A 1
H13 H 0.4792 0.6607 0.1594 0.021 Uiso 1 1 calc R A 1
C14 C 0.5648(2) 0.5526(2) 0.11997(11) 0.0188(5) Uani 1 1 d . A 1
C15 C 0.5577(2) 0.4513(3) 0.08751(11) 0.0187(5) Uani 1 1 d . A 1
H15 H 0.6176 0.4225 0.0762 0.022 Uiso 1 1 calc R A 1
C16 C 0.4644(2) 0.3924(2) 0.07163(10) 0.0157(5) Uani 1 1 d . A 1
C17 C 0.2831(2) 0.5862(3) 0.14082(12) 0.0213(6) Uani 1 1 d . A 1
H17A H 0.3030 0.6415 0.1704 0.032 Uiso 1 1 calc R A 1
H17B H 0.2439 0.5238 0.1537 0.032 Uiso 1 1 calc R A 1
H17C H 0.2409 0.6245 0.1097 0.032 Uiso 1 1 calc R A 1
C18 C 0.6682(2) 0.6157(3) 0.13607(13) 0.0253(6) Uani 1 1 d . A 1
H18A H 0.6867 0.6523 0.1036 0.038 Uiso 1 1 calc R A 1
H18B H 0.7213 0.5606 0.1512 0.038 Uiso 1 1 calc R A 1
H18C H 0.6620 0.6743 0.1636 0.038 Uiso 1 1 calc R A 1
C19 C 0.4582(2) 0.2899(3) 0.03187(12) 0.0214(6) Uani 1 1 d . A 1
H19A H 0.4299 0.3155 -0.0053 0.032 Uiso 1 1 calc R A 1
H19B H 0.4140 0.2305 0.0431 0.032 Uiso 1 1 calc R A 1
H19C H 0.5269 0.2585 0.0325 0.032 Uiso 1 1 calc R A 1
C20 C 0.2612(2) 0.0342(2) 0.19008(12) 0.0221(6) Uani 1 1 d . A 1
H20A H 0.3287 0.0450 0.2127 0.033 Uiso 1 1 calc R A 1
H20B H 0.2603 -0.0379 0.1697 0.033 Uiso 1 1 calc R A 1
H20C H 0.2091 0.0316 0.2136 0.033 Uiso 1 1 calc R A 1
C21 C 0.0678(2) 0.0423(3) 0.10993(13) 0.0243(6) Uani 1 1 d . A 1
H21A H 0.0090 0.0629 0.0819 0.036 Uiso 1 1 calc R A 1
H21B H 0.0455 0.0337 0.1453 0.036 Uiso 1 1 calc R A 1
H21C H 0.0970 -0.0301 0.0999 0.036 Uiso 1 1 calc R A 1
C22 C 0.4362(2) 0.3735(2) 0.23936(10) 0.0186(5) Uani 1 1 d . A 1
H22 H 0.3844 0.4310 0.2223 0.022 Uiso 1 1 calc R A 1
C23 C 0.5420(2) 0.4273(3) 0.26456(12) 0.0252(6) Uani 1 1 d . A 1
H23A H 0.5387 0.5112 0.2585 0.030 Uiso 1 1 calc R A 1
H23B H 0.5548 0.4140 0.3046 0.030 Uiso 1 1 calc R A 1
C24 C 0.6335(2) 0.3776(3) 0.24000(12) 0.0220(6) Uani 1 1 d . A 1
H24A H 0.6450 0.4268 0.2091 0.026 Uiso 1 1 calc R A 1
H24B H 0.6960 0.3809 0.2683 0.026 Uiso 1 1 calc R A 1
C25 C 0.6173(2) 0.2532(3) 0.21952(11) 0.0174(5) Uani 1 1 d . A 1
H25 H 0.6641 0.2281 0.1943 0.021 Uiso 1 1 calc R A 1
C26 C 0.5826(2) 0.1643(2) 0.25002(11) 0.0172(5) Uani 1 1 d . A 1
H26 H 0.6084 0.0865 0.2422 0.021 Uiso 1 1 calc R A 1
C27 C 0.5618(2) 0.1792(3) 0.30883(10) 0.0198(6) Uani 1 1 d . A 1
H27A H 0.6030 0.2440 0.3266 0.024 Uiso 1 1 calc R A 1
H27B H 0.5833 0.1090 0.3302 0.024 Uiso 1 1 calc R A 1
C28 C 0.4455(2) 0.2027(3) 0.30951(12) 0.0229(6) Uani 1 1 d . A 1
H28A H 0.4094 0.1284 0.3092 0.028 Uiso 1 1 calc R A 1
H28B H 0.4391 0.2425 0.3440 0.028 Uiso 1 1 calc R A 1
C29 C 0.3931(2) 0.2756(2) 0.26075(11) 0.0186(6) Uani 1 1 d . A 1
H29 H 0.3167 0.2771 0.2562 0.022 Uiso 1 1 calc R A 1
C30 C 0.4907(3) 0.0065(3) 0.11451(13) 0.0315(7) Uani 1 1 d . A 1
C31 C 0.4946(5) -0.1085(5) 0.0888(2) 0.097(3) Uani 1 1 d . A 1
H31A H 0.5542 -0.1507 0.1077 0.145 Uiso 1 1 calc R A 1
H31B H 0.5000 -0.0992 0.0501 0.145 Uiso 1 1 calc R A 1
H31C H 0.4322 -0.1511 0.0916 0.145 Uiso 1 1 calc R A 1
S1 S 1.05519(5) 0.30804(6) 0.22647(3) 0.01945(16) Uani 1 1 d . B 1
F1 F 0.87019(15) 0.22136(16) 0.23024(9) 0.0343(5) Uani 1 1 d . B 1
F2 F 0.90807(18) 0.23057(17) 0.14741(9) 0.0375(5) Uani 1 1 d . B 1
F3 F 0.86624(15) 0.38683(16) 0.18758(8) 0.0320(4) Uani 1 1 d . B 1
O1 O 1.09498(17) 0.1904(2) 0.23187(9) 0.0250(4) Uani 1 1 d . B 1
O2 O 1.09352(18) 0.3789(2) 0.18581(10) 0.0342(5) Uani 1 1 d . B 1
O3 O 1.0489(2) 0.3656(2) 0.27860(10) 0.0370(6) Uani 1 1 d . B 1
C32 C 0.9190(2) 0.2861(2) 0.19679(13) 0.0224(6) Uani 1 1 d . B 1
S2A S 0.23479(9) 0.94178(16) 0.99250(7) 0.0247(4) Uani 0.613(4) 1 d P C 1
F4 F 0.1077(3) 1.1057(3) 0.94100(18) 0.0548(12) Uani 0.613(4) 1 d P C 1
F5 F 0.2003(4) 1.0182(6) 0.88901(15) 0.0711(16) Uani 0.613(4) 1 d P C 1
F6 F 0.2651(3) 1.1514(5) 0.9505(2) 0.0678(14) Uani 0.613(4) 1 d P C 1
O4 O 0.2620(3) 1.0075(4) 1.04391(18) 0.0319(10) Uani 0.613(4) 1 d P C 1
O5 O 0.1403(5) 0.8715(5) 0.9867(3) 0.0540(17) Uani 0.613(4) 1 d P C 1
O6 O 0.3254(4) 0.8913(6) 0.9742(2) 0.0643(19) Uani 0.613(4) 1 d P C 1
C33 C 0.2003(7) 1.0629(11) 0.9389(3) 0.059(3) Uani 0.613(4) 1 d P C 1
S2B S 0.2352(2) 0.9009(3) 1.01178(14) 0.0378(7) Uiso 0.387(4) 1 d P C 2
F4B F 0.3503(7) 1.0364(9) 0.9535(4) 0.097(3) Uiso 0.387(4) 1 d PD C 2
F5B F 0.2238(7) 0.9484(8) 0.9036(4) 0.075(2) Uiso 0.387(4) 1 d PD C 2
F6B F 0.1968(9) 1.0951(11) 0.9530(5) 0.100(5) Uiso 0.387(4) 1 d PD C 2
O4B O 0.2729(8) 0.9706(9) 1.0611(4) 0.048(3) Uiso 0.387(4) 1 d P C 2
O5B O 0.2963(6) 0.8068(8) 1.0001(3) 0.0508(19) Uiso 0.387(4) 1 d P C 2
O6B O 0.1226(10) 0.9024(10) 0.9985(5) 0.052(3) Uiso 0.387(4) 1 d P C 2
C33B C 0.2539(7) 1.0002(10) 0.9523(5) 0.057(3) Uiso 0.387(4) 1 d PD C 2

loop_
_atom_site_aniso_label
_atom_site_aniso_U_11
_atom_site_aniso_U_22
_atom_site_aniso_U_33
_atom_site_aniso_U_23
_atom_site_aniso_U_13
_atom_site_aniso_U_12
Rh1 0.01006(14) 0.01294(15) 0.01244(14) 0.00002(6) 0.00283(9) 0.00166(7)
N1 0.0107(10) 0.0183(11) 0.0117(10) -0.0006(7) 0.0011(8) 0.0022(8)
N2 0.0128(10) 0.0180(11) 0.0185(10) 0.0009(8) 0.0020(8) 0.0022(8)
N3 0.0135(10) 0.0183(11) 0.0232(11) 0.0021(9) 0.0014(8) -0.0028(9)
N4 0.0169(11) 0.0185(12) 0.0237(12) -0.0040(9) -0.0010(9) 0.0047(9)
C1 0.0132(12) 0.0142(13) 0.0134(12) -0.0003(8) 0.0029(9) 0.0017(9)
C2 0.0126(12) 0.0185(14) 0.0168(13) -0.0032(9) 0.0039(10) -0.0005(9)
C3 0.0128(13) 0.0302(15) 0.0179(13) -0.0053(10) 0.0010(10) 0.0009(11)
C4 0.0138(12) 0.0283(14) 0.0118(11) -0.0058(10) 0.0025(9) 0.0064(10)
C5 0.0151(13) 0.0365(16) 0.0155(12) -0.0041(11) 0.0005(9) 0.0059(12)
C6 0.0253(15) 0.0395(17) 0.0104(11) -0.0001(11) 0.0018(10) 0.0145(13)
C7 0.0283(15) 0.0301(16) 0.0153(12) 0.0049(11) 0.0096(11) 0.0103(12)
C8 0.0221(13) 0.0236(14) 0.0153(12) 0.0019(10) 0.0063(10) 0.0042(11)
C9 0.0177(12) 0.0218(13) 0.0103(11) -0.0004(9) 0.0049(9) 0.0052(10)
C10 0.0141(11) 0.0164(12) 0.0106(10) -0.0012(9) 0.0041(9) 0.0018(9)
C11 0.0137(11) 0.0167(12) 0.0110(11) 0.0023(9) 0.0026(9) 0.0014(9)
C12 0.0162(12) 0.0149(12) 0.0141(11) 0.0011(9) 0.0037(9) -0.0003(10)
C13 0.0204(13) 0.0170(13) 0.0148(12) -0.0008(9) 0.0033(9) -0.0008(10)
C14 0.0174(13) 0.0223(14) 0.0168(12) 0.0059(10) 0.0028(9) -0.0037(10)
C15 0.0142(12) 0.0260(14) 0.0175(12) 0.0031(10) 0.0072(9) 0.0043(10)
C16 0.0189(12) 0.0163(12) 0.0128(11) 0.0014(9) 0.0054(9) 0.0017(10)
C17 0.0188(13) 0.0248(15) 0.0209(13) -0.0057(11) 0.0048(10) 0.0051(11)
C18 0.0175(13) 0.0286(16) 0.0289(15) 0.0034(12) 0.0013(11) -0.0072(11)
C19 0.0216(14) 0.0235(14) 0.0203(13) -0.0044(10) 0.0069(11) 0.0029(11)
C20 0.0204(13) 0.0179(13) 0.0279(14) 0.0082(11) 0.0040(11) -0.0004(11)
C21 0.0165(13) 0.0218(14) 0.0345(15) -0.0019(12) 0.0044(11) -0.0070(11)
C22 0.0262(14) 0.0156(12) 0.0138(11) -0.0032(9) 0.0031(10) 0.0083(10)
C23 0.0352(17) 0.0194(14) 0.0187(13) -0.0015(10) -0.0016(11) 0.0016(12)
C24 0.0219(14) 0.0220(14) 0.0207(13) 0.0025(10) -0.0005(10) -0.0075(11)
C25 0.0093(12) 0.0249(13) 0.0176(13) -0.0007(10) 0.0013(10) 0.0007(10)
C26 0.0110(11) 0.0209(13) 0.0193(12) -0.0006(10) 0.0012(9) 0.0050(10)
C27 0.0184(13) 0.0242(15) 0.0162(13) 0.0053(10) 0.0014(10) 0.0017(11)
C28 0.0209(14) 0.0323(15) 0.0167(13) 0.0068(11) 0.0065(11) 0.0034(12)
C29 0.0151(13) 0.0278(16) 0.0140(12) -0.0003(10) 0.0057(10) 0.0064(10)
C30 0.0359(18) 0.0269(16) 0.0276(15) -0.0064(12) -0.0059(13) 0.0115(13)
C31 0.133(5) 0.057(3) 0.077(4) -0.046(3) -0.048(4) 0.065(4)
S1 0.0189(3) 0.0181(3) 0.0210(3) 0.0013(2) 0.0024(3) -0.0044(3)
F1 0.0186(9) 0.0337(11) 0.0508(13) 0.0185(9) 0.0068(9) -0.0021(7)
F2 0.0413(12) 0.0339(12) 0.0299(11) -0.0087(8) -0.0144(9) 0.0048(9)
F3 0.0284(10) 0.0225(9) 0.0450(11) 0.0087(8) 0.0060(8) 0.0109(7)
O1 0.0229(11) 0.0257(11) 0.0256(10) 0.0040(8) 0.0016(8) 0.0042(9)
O2 0.0277(12) 0.0366(13) 0.0390(13) 0.0144(10) 0.0081(10) -0.0087(10)
O3 0.0487(15) 0.0316(13) 0.0290(12) -0.0106(10) 0.0020(10) -0.0084(11)
C32 0.0229(14) 0.0176(14) 0.0256(15) 0.0048(10) 0.0010(12) 0.0014(11)
S2A 0.0147(6) 0.0303(8) 0.0264(8) -0.0126(7) -0.0043(5) 0.0025(5)
F4 0.057(3) 0.0303(19) 0.069(3) -0.0115(18) -0.009(2) -0.0014(18)
F5 0.060(3) 0.126(5) 0.0249(19) -0.007(2) 0.0013(17) 0.032(3)
F6 0.042(2) 0.069(3) 0.087(3) 0.012(3) -0.003(2) -0.014(2)
O4 0.036(2) 0.037(3) 0.023(2) -0.0126(19) 0.0051(16) 0.0033(19)
O5 0.029(3) 0.027(3) 0.094(5) -0.004(3) -0.025(3) -0.006(2)
O6 0.049(3) 0.098(5) 0.042(3) -0.021(3) -0.003(2) 0.045(3)
C33 0.055(5) 0.099(7) 0.020(3) -0.001(4) -0.002(3) -0.048(5)

loop_
_atom_type_symbol
_atom_type_description
_atom_type_scat_dispersion_real
_atom_type_scat_dispersion_imag
_atom_type_scat_source
C C 0.0015 0.0009 'International Tables Vol C Tables 4.2.6.8 and 6.1.1.4'
H H 0.0000 0.0000 'International Tables Vol C Tables 4.2.6.8 and 6.1.1.4'
N N 0.0030 0.0019 'International Tables Vol C Tables 4.2.6.8 and 6.1.1.4'
F F 0.0096 0.0061 'International Tables Vol C Tables 4.2.6.8 and 6.1.1.4'
S S 0.0826 0.0763 'International Tables Vol C Tables 4.2.6.8 and 6.1.1.4'
Rh Rh -2.5280 0.5964 'International Tables Vol C Tables 4.2.6.8 and 6.1.1.4'
O O 0.0056 0.0036 'International Tables Vol C Tables 4.2.6.8 and 6.1.1.4'

loop_
_geom_angle_atom_site_label_1
_geom_angle_atom_site_label_2
_geom_angle_atom_site_label_3
_geom_angle
C1 Rh1 N4 86.26(9)
C1 Rh1 C29 90.23(11)
N4 Rh1 C29 148.22(10)
C1 Rh1 C22 99.45(10)
N4 Rh1 C22 172.07(10)
C29 Rh1 C22 38.11(11)
C1 Rh1 C25 168.57(11)
N4 Rh1 C25 91.19(10)
C29 Rh1 C25 97.72(11)
C22 Rh1 C25 82.14(11)
C1 Rh1 C26 154.05(10)
N4 Rh1 C26 88.16(9)
C29 Rh1 C26 81.36(10)
C22 Rh1 C26 89.00(10)
C25 Rh1 C26 36.62(10)
C10 N1 C2 121.2(2)
C10 N1 C1 129.1(2)
C2 N1 C1 109.7(2)
C1 N2 N3 113.2(2)
C1 N2 C20 127.2(2)
N3 N2 C20 119.5(2)
C2 N3 N2 107.1(2)
C2 N3 C21 128.6(2)
N2 N3 C21 123.8(2)
C30 N4 Rh1 163.2(3)
N2 C1 N1 102.9(2)
N2 C1 Rh1 120.99(18)
N1 C1 Rh1 135.41(19)
N3 C2 N1 107.1(2)
N3 C2 C3 130.1(3)
N1 C2 C3 122.8(2)
C4 C3 C2 117.3(3)
C4 C3 H3 121.4
C2 C3 H3 121.4
C3 C4 C5 121.6(3)
C3 C4 C9 120.2(2)
C5 C4 C9 118.3(3)
C6 C5 C4 120.8(3)
C6 C5 H5 119.6
C4 C5 H5 119.6
C5 C6 C7 121.2(3)
C5 C6 H6 119.4
C7 C6 H6 119.4
C8 C7 C6 120.5(3)
C8 C7 H7 119.7
C6 C7 H7 119.7
C7 C8 C9 120.5(3)
C7 C8 H8 119.7
C9 C8 H8 119.7
C10 C9 C8 121.0(2)
C10 C9 C4 120.3(2)
C8 C9 C4 118.6(2)
N1 C10 C9 118.2(2)
N1 C10 C11 119.9(2)
C9 C10 C11 121.9(2)
C12 C11 C16 120.4(2)
C12 C11 C10 119.7(2)
C16 C11 C10 119.5(2)
C13 C12 C11 118.5(2)
C13 C12 C17 120.5(2)
C11 C12 C17 121.0(2)
C14 C13 C12 121.8(3)
C14 C13 H13 119.1
C12 C13 H13 119.1
C13 C14 C15 118.5(2)
C13 C14 C18 120.9(3)
C15 C14 C18 120.6(3)
C16 C15 C14 122.0(2)
C16 C15 H15 119.0
C14 C15 H15 119.0
C15 C16 C11 118.7(2)
C15 C16 C19 120.1(2)
C11 C16 C19 121.1(2)
C29 C22 C23 124.4(2)
C29 C22 Rh1 70.91(16)
C23 C22 Rh1 112.65(18)
C29 C22 H22 113.8
C23 C22 H22 113.8
Rh1 C22 H22 113.8
C24 C23 C22 113.6(2)
C24 C23 H23A 108.9
C22 C23 H23A 108.9
C24 C23 H23B 108.9
C22 C23 H23B 108.9
H23A C23 H23B 107.7
C25 C24 C23 113.9(2)
C25 C24 H24A 108.8
C23 C24 H24A 108.8
C25 C24 H24B 108.8
C23 C24 H24B 108.8
H24A C24 H24B 107.7
C26 C25 C24 123.9(3)
C26 C25 Rh1 72.25(15)
C24 C25 Rh1 108.82(18)
C26 C25 H25 114.6
C24 C25 H25 114.6
Rh1 C25 H25 114.6
C25 C26 C27 123.7(3)
C25 C26 Rh1 71.13(15)
C27 C26 Rh1 111.94(17)
C25 C26 H26 114.2
C27 C26 H26 114.2
Rh1 C26 H26 114.2
C26 C27 C28 111.6(2)
C26 C27 H27A 109.3
C28 C27 H27A 109.3
C26 C27 H27B 109.3
C28 C27 H27B 109.3
H27A C27 H27B 108.0
C29 C28 C27 113.5(2)
C29 C28 H28A 108.9
C27 C28 H28A 108.9
C29 C28 H28B 108.9
C27 C28 H28B 108.9
H28A C28 H28B 107.7
C22 C29 C28 125.4(3)
C22 C29 Rh1 70.98(15)
C28 C29 Rh1 109.56(18)
C22 C29 H29 114.2
C28 C29 H29 114.2
Rh1 C29 H29 114.2
N4 C30 C31 177.8(5)
O2 S1 O1 115.36(15)
O2 S1 O3 115.30(16)
O1 S1 O3 114.88(14)
O2 S1 C32 103.74(14)
O1 S1 C32 102.61(13)
O3 S1 C32 102.27(15)
F1 C32 F3 107.0(3)
F1 C32 F2 107.1(2)
F3 C32 F2 106.6(2)
F1 C32 S1 111.7(2)
F3 C32 S1 112.6(2)
F2 C32 S1 111.5(2)
O4 S2A O6 112.4(3)
O4 S2A O5 116.5(4)
O6 S2A O5 118.0(4)
O4 S2A C33 101.9(4)
O6 S2A C33 100.7(4)
O5 S2A C33 104.0(3)
F4 C33 F6 105.3(10)
F4 C33 F5 109.2(6)
F6 C33 F5 113.1(7)
F4 C33 S2A 110.8(5)
F6 C33 S2A 110.3(5)
F5 C33 S2A 108.1(8)
O5B S2B O6B 123.7(6)
O5B S2B O4B 118.0(6)
O6B S2B O4B 111.2(6)
O5B S2B C33B 98.8(5)
O6B S2B C33B 94.7(6)
O4B S2B C33B 103.4(5)
F4B C33B F6B 106.2(9)
F4B C33B F5B 107.1(8)
F6B C33B F5B 107.5(9)
F4B C33B S2B 114.9(9)
F6B C33B S2B 109.7(10)
F5B C33B S2B 111.0(8)

loop_
_geom_bond_atom_site_label_1
_geom_bond_atom_site_label_2
_geom_bond_distance
Rh1 C1 2.041(3)
Rh1 N4 2.072(2)
Rh1 C29 2.134(3)
Rh1 C22 2.135(3)
Rh1 C25 2.189(3)
Rh1 C26 2.203(2)
N1 C10 1.367(3)
N1 C2 1.385(3)
N1 C1 1.416(3)
N2 C1 1.328(3)
N2 N3 1.374(3)
N2 C20 1.463(3)
N3 C2 1.337(3)
N3 C21 1.453(3)
N4 C30 1.126(4)
C2 C3 1.387(4)
C3 C4 1.381(4)
C3 H3 0.9300
C4 C5 1.440(4)
C4 C9 1.444(4)
C5 C6 1.342(5)
C5 H5 0.9300
C6 C7 1.433(5)
C6 H6 0.9300
C7 C8 1.353(4)
C7 H7 0.9300
C8 C9 1.440(4)
C8 H8 0.9300
C9 C10 1.395(3)
C10 C11 1.479(3)
C11 C12 1.410(4)
C11 C16 1.414(4)
C12 C13 1.395(4)
C12 C17 1.502(4)
C13 C14 1.391(4)
C13 H13 0.9300
C14 C15 1.395(4)
C14 C18 1.517(4)
C15 C16 1.383(4)
C15 H15 0.9300
C16 C19 1.513(4)
C17 H17A 0.9600
C17 H17B 0.9600
C17 H17C 0.9600
C18 H18A 0.9600
C18 H18B 0.9600
C18 H18C 0.9600
C19 H19A 0.9600
C19 H19B 0.9600
C19 H19C 0.9600
C20 H20A 0.9600
C20 H20B 0.9600
C20 H20C 0.9600
C21 H21A 0.9600
C21 H21B 0.9600
C21 H21C 0.9600
C22 C29 1.394(4)
C22 C23 1.534(4)
C22 H22 0.9800
C23 C24 1.532(4)
C23 H23A 0.9700
C23 H23B 0.9700
C24 C25 1.509(4)
C24 H24A 0.9700
C24 H24B 0.9700
C25 C26 1.380(4)
C25 H25 0.9800
C26 C27 1.511(4)
C26 H26 0.9800
C27 C28 1.539(4)
C27 H27A 0.9700
C27 H27B 0.9700
C28 C29 1.511(4)
C28 H28A 0.9700
C28 H28B 0.9700
C29 H29 0.9800
C30 C31 1.460(5)
C31 H31A 0.9600
C31 H31B 0.9600
C31 H31C 0.9600
S1 O2 1.433(2)
S1 O1 1.438(2)
S1 O3 1.443(2)
S1 C32 1.810(3)
F1 C32 1.339(4)
F2 C32 1.343(4)
F3 C32 1.340(3)
S2A O4 1.449(4)
S2A O6 1.451(5)
S2A O5 1.455(6)
S2A C33 1.900(10)
F4 C33 1.309(12)
F5 C33 1.317(11)
F6 C33 1.316(10)
S2B O5B 1.396(9)
S2B O6B 1.445(13)
S2B O4B 1.451(10)
S2B C33B 1.888(14)
F4B C33B 1.315(10)
F5B C33B 1.322(9)
F6B C33B 1.316(10)

loop_
_geom_torsion_atom_site_label_1
_geom_torsion_atom_site_label_2
_geom_torsion_atom_site_label_3
_geom_torsion_atom_site_label_4
_geom_torsion
C1 N2 N3 C2 2.2(3)
C20 N2 N3 C2 -174.1(2)
C1 N2 N3 C21 174.4(2)
C20 N2 N3 C21 -1.9(4)
C1 Rh1 N4 C30 -75.7(8)
C29 Rh1 N4 C30 8.6(9)
C22 Rh1 N4 C30 148.0(8)
C25 Rh1 N4 C30 115.4(8)
C26 Rh1 N4 C30 78.9(8)
N3 N2 C1 N1 -1.4(3)
C20 N2 C1 N1 174.5(2)
N3 N2 C1 Rh1 -173.29(17)
C20 N2 C1 Rh1 2.7(4)
C10 N1 C1 N2 -179.2(2)
C2 N1 C1 N2 0.1(3)
C10 N1 C1 Rh1 -9.2(4)
C2 N1 C1 Rh1 170.2(2)
N4 Rh1 C1 N2 74.1(2)
C29 Rh1 C1 N2 -74.3(2)
C22 Rh1 C1 N2 -111.4(2)
C25 Rh1 C1 N2 151.5(5)
C26 Rh1 C1 N2 -3.9(4)
N4 Rh1 C1 N1 -94.5(3)
C29 Rh1 C1 N1 117.1(3)
C22 Rh1 C1 N1 79.9(3)
C25 Rh1 C1 N1 -17.2(7)
C26 Rh1 C1 N1 -172.5(2)
N2 N3 C2 N1 -2.0(3)
C21 N3 C2 N1 -173.7(3)
N2 N3 C2 C3 176.4(3)
C21 N3 C2 C3 4.7(5)
C10 N1 C2 N3 -179.4(2)
C1 N1 C2 N3 1.2(3)
C10 N1 C2 C3 2.1(4)
C1 N1 C2 C3 -177.4(2)
N3 C2 C3 C4 -179.1(3)
N1 C2 C3 C4 -1.0(4)
C2 C3 C4 C5 178.9(2)
C2 C3 C4 C9 -1.8(4)
C3 C4 C5 C6 176.8(3)
C9 C4 C5 C6 -2.5(4)
C4 C5 C6 C7 -0.1(4)
C5 C6 C7 C8 2.0(4)
C6 C7 C8 C9 -1.2(4)
C7 C8 C9 C10 179.0(3)
C7 C8 C9 C4 -1.5(4)
C3 C4 C9 C10 3.5(4)
C5 C4 C9 C10 -177.2(2)
C3 C4 C9 C8 -176.0(2)
C5 C4 C9 C8 3.3(4)
C2 N1 C10 C9 -0.3(4)
C1 N1 C10 C9 179.0(2)
C2 N1 C10 C11 -179.7(2)
C1 N1 C10 C11 -0.4(4)
C8 C9 C10 N1 177.1(2)
C4 C9 C10 N1 -2.4(4)
C8 C9 C10 C11 -3.5(4)
C4 C9 C10 C11 177.0(2)
N1 C10 C11 C12 -102.2(3)
C9 C10 C11 C12 78.5(3)
N1 C10 C11 C16 84.5(3)
C9 C10 C11 C16 -94.9(3)
C16 C11 C12 C13 -2.0(4)
C10 C11 C12 C13 -175.3(2)
C16 C11 C12 C17 176.8(2)
C10 C11 C12 C17 3.5(4)
C11 C12 C13 C14 1.0(4)
C17 C12 C13 C14 -177.8(2)
C12 C13 C14 C15 -0.5(4)
C12 C13 C14 C18 179.8(2)
C13 C14 C15 C16 1.1(4)
C18 C14 C15 C16 -179.3(2)
C14 C15 C16 C11 -2.0(4)
C14 C15 C16 C19 174.1(2)
C12 C11 C16 C15 2.5(4)
C10 C11 C16 C15 175.8(2)
C12 C11 C16 C19 -173.6(2)
C10 C11 C16 C19 -0.3(4)
C1 Rh1 C22 C29 78.13(17)
N4 Rh1 C22 C29 -146.2(6)
C25 Rh1 C22 C29 -113.32(18)
C26 Rh1 C22 C29 -77.21(17)
C1 Rh1 C22 C23 -161.65(19)
N4 Rh1 C22 C23 -26.0(8)
C29 Rh1 C22 C23 120.2(3)
C25 Rh1 C22 C23 6.90(19)
C26 Rh1 C22 C23 43.0(2)
C29 C22 C23 C24 91.0(3)
Rh1 C22 C23 C24 9.2(3)
C22 C23 C24 C25 -28.7(3)
C23 C24 C25 C26 -47.7(4)
C23 C24 C25 Rh1 33.1(3)
C1 Rh1 C25 C26 -162.2(5)
N4 Rh1 C25 C26 -85.31(17)
C29 Rh1 C25 C26 64.11(18)
C22 Rh1 C25 C26 99.00(17)
C1 Rh1 C25 C24 77.2(6)
N4 Rh1 C25 C24 154.10(19)
C29 Rh1 C25 C24 -56.5(2)
C22 Rh1 C25 C24 -21.60(19)
C26 Rh1 C25 C24 -120.6(3)
C24 C25 C26 C27 -3.2(4)
Rh1 C25 C26 C27 -104.3(2)
C24 C25 C26 Rh1 101.1(3)
C1 Rh1 C26 C25 172.0(2)
N4 Rh1 C26 C25 94.48(17)
C29 Rh1 C26 C25 -115.62(18)
C22 Rh1 C26 C25 -78.11(18)
C1 Rh1 C26 C27 -68.4(3)
N4 Rh1 C26 C27 -145.9(2)
C29 Rh1 C26 C27 4.0(2)
C22 Rh1 C26 C27 41.5(2)
C25 Rh1 C26 C27 119.6(3)
C25 C26 C27 C28 96.4(3)
Rh1 C26 C27 C28 15.1(3)
C26 C27 C28 C29 -35.3(4)
C23 C22 C29 C28 -4.0(4)
Rh1 C22 C29 C28 100.9(3)
C23 C22 C29 Rh1 -104.9(3)
C27 C28 C29 C22 -42.0(4)
C27 C28 C29 Rh1 38.1(3)
C1 Rh1 C29 C22 -105.13(17)
N4 Rh1 C29 C22 171.62(17)
C25 Rh1 C29 C22 66.64(18)
C26 Rh1 C29 C22 99.51(18)
C1 Rh1 C29 C28 133.0(2)
N4 Rh1 C29 C28 49.7(3)
C22 Rh1 C29 C28 -121.9(3)
C25 Rh1 C29 C28 -55.2(2)
C26 Rh1 C29 C28 -22.4(2)
Rh1 N4 C30 C31 28(10)
O2 S1 C32 F1 -179.4(2)
O1 S1 C32 F1 60.2(2)
O3 S1 C32 F1 -59.2(2)
O2 S1 C32 F3 -58.9(3)
O1 S1 C32 F3 -179.4(2)
O3 S1 C32 F3 61.3(2)
O2 S1 C32 F2 60.8(2)
O1 S1 C32 F2 -59.6(2)
O3 S1 C32 F2 -179.0(2)
O4 S2A C33 F4 -76.6(6)
O6 S2A C33 F4 167.5(6)
O5 S2A C33 F4 44.9(8)
O4 S2A C33 F6 39.6(8)
O6 S2A C33 F6 -76.3(8)
O5 S2A C33 F6 161.1(7)
O4 S2A C33 F5 163.8(5)
O6 S2A C33 F5 47.8(6)
O5 S2A C33 F5 -74.8(6)
O5B S2B C33B F4B -64.1(7)
O6B S2B C33B F4B 170.8(7)
O4B S2B C33B F4B 57.6(8)
O5B S2B C33B F6B 176.4(7)
O6B S2B C33B F6B 51.2(8)
O4B S2B C33B F6B -61.9(8)
O5B S2B C33B F5B 57.7(7)
O6B S2B C33B F5B -67.5(7)
O4B S2B C33B F5B 179.4(7)
